data_4080550
loop_
_publ_author_name
'Guernon, Hannah'
'Legault, Claude Y.'

_publ_section_title
;
 N-Acyliminoimidazolium Ylides as Precursors to AnionicN-Heterocyclic
 Carbene Ligands: Control of Topology and Reactivity
;
_journal_issue 6
_journal_name_full Organometallics
_journal_page_first 1988
_journal_paper_doi 10.1021/om400078f
_journal_volume 32
_journal_year 2013
_chemical_compound_source 'synthesis as described'
_chemical_formula_moiety 'C17 H19 Ag1 Cl1 F3 N3 O1'
_chemical_formula_sum 'C17.5 H20 Ag Cl F3 N3 O'
_chemical_formula_weight 488.69
_chemical_name_systematic
;
 ?
;
_space_group_IT_number 2
_symmetry_cell_setting triclinic
_symmetry_Int_Tables_number 2
_symmetry_space_group_name_Hall '-P 1'
_symmetry_space_group_name_H-M 'P -1'
_atom_sites_solution_hydrogens geom
_atom_sites_solution_primary direct
_atom_sites_solution_secondary difmap
_audit_conform_dict_location ftp://ftp.iucr.org/pub/cif_core.dic
_audit_conform_dict_name cif_core.dic
_audit_conform_dict_version 2.3
_audit_creation_date 2013-01-15T15:02:00-00:00
_audit_creation_method 'WinGX routine CIF_UPDATE'
_cell_angle_alpha 91.22(4)
_cell_angle_beta 109.88(4)
_cell_angle_gamma 107.34(3)
_cell_formula_units_Z 2
_cell_length_a 8.529(4)
_cell_length_b 10.391(3)
_cell_length_c 12.512(7)
_cell_measurement_reflns_used 20
_cell_measurement_temperature 193(2)
_cell_measurement_theta_max 35
_cell_measurement_theta_min 30
_cell_measurement_wavelength 1.54176
_cell_volume 986.1(9)
_computing_molecular_graphics 'Ortep-3 for Windows (Farrugia, 1997)'
_computing_publication_material 'WinGX publication routines (Farrugia, 1999)'
_computing_structure_refinement 'SHELXL-97 (Sheldrick, 1997)'
_computing_structure_solution 'SHELXS-97 (Sheldrick, 1997)'
_diffrn_ambient_temperature 193(2)
_diffrn_measured_fraction_theta_full 0.96
_diffrn_measured_fraction_theta_max 0.958
_diffrn_radiation_monochromator graphite
_diffrn_radiation_probe x-ray
_diffrn_radiation_type CuK\a
_diffrn_radiation_wavelength 1.54176
_diffrn_reflns_av_R_equivalents 0
_diffrn_reflns_av_unetI/netI 0.0624
_diffrn_reflns_limit_h_max 9
_diffrn_reflns_limit_h_min -10
_diffrn_reflns_limit_k_max 12
_diffrn_reflns_limit_k_min 0
_diffrn_reflns_limit_l_max 15
_diffrn_reflns_limit_l_min -15
_diffrn_reflns_number 3595
_diffrn_reflns_theta_full 70
_diffrn_reflns_theta_max 70.11
_diffrn_reflns_theta_min 3.79
_exptl_absorpt_coefficient_mu 9.805
_exptl_absorpt_correction_T_max 0.2445
_exptl_absorpt_correction_T_min 0.111
_exptl_absorpt_correction_type none
_exptl_crystal_colour tan
_exptl_crystal_density_diffrn 1.646
_exptl_crystal_density_method 'not measured'
_exptl_crystal_description prism
_exptl_crystal_F_000 490
_exptl_crystal_size_max 0.4
_exptl_crystal_size_mid 0.2
_exptl_crystal_size_min 0.2
_refine_diff_density_max 1.399
_refine_diff_density_min -2.577
_refine_diff_density_rms 0.165
_refine_ls_extinction_coef 0.0095(15)
_refine_ls_extinction_expression Fc^*^=kFc[1+0.001xFc^2^\l^3^/sin(2\q)]^-1/4^
_refine_ls_extinction_method SHELXL
_refine_ls_goodness_of_fit_ref 1.029
_refine_ls_hydrogen_treatment mixed
_refine_ls_matrix_type full
_refine_ls_number_parameters 243
_refine_ls_number_reflns 3595
_refine_ls_number_restraints 2
_refine_ls_restrained_S_all 1.029
_refine_ls_R_factor_all 0.14
_refine_ls_R_factor_gt 0.0947
_refine_ls_shift/su_max 0
_refine_ls_shift/su_mean 0
_refine_ls_structure_factor_coef Fsqd
_refine_ls_weighting_details 'calc w=1/[\s^2^(Fo^2^)+(0.1898P)^2^+0.0000P] where P=(Fo^2^+2Fc^2^)/3'
_refine_ls_weighting_scheme calc
_refine_ls_wR_factor_gt 0.2494
_refine_ls_wR_factor_ref 0.285
_reflns_number_gt 2278
_reflns_number_total 3595
_reflns_threshold_expression >2sigma(I)
_cod_data_source_file om400078f_si_002.cif
_cod_data_source_block complex_3b
_cod_original_cell_volume 986.1(7)
_cod_original_formula_sum 'C17.50 H20 Ag Cl F3 N3 O'
_cod_database_code 4080550

loop_
_symmetry_equiv_pos_as_xyz
'x, y, z'
'-x, -y, -z'

loop_
_atom_site_label
_atom_site_type_symbol
_atom_site_fract_x
_atom_site_fract_y
_atom_site_fract_z
_atom_site_U_iso_or_equiv
_atom_site_adp_type
_atom_site_occupancy
_atom_site_symmetry_multiplicity
_atom_site_calc_flag
_atom_site_refinement_flags
Cl1 Cl 0.6014(7) 0.0812(7) 0.4365(5) 0.126(3) Uani 0.944(15) 1 d PD
C20 C 0.444(4) -0.0837 0.430(3) 0.126(3) Uani 0.472(8) 1 d PD
H20A H 0.4944 -0.1569 0.4235 0.152 Uiso 0.472(8) 1 calc PR
H20B H 0.3346 -0.0999 0.3623 0.152 Uiso 0.472(8) 1 calc PR
C1 C 0.8120(17) 0.5829(16) 0.2196(11) 0.081(4) Uani 1 1 d .
C2 C 0.8240(18) 0.5666(16) 0.1139(11) 0.086(4) Uani 1 1 d .
H2 H 0.8903 0.5121 0.1027 0.103 Uiso 1 1 calc R
C3 C 0.742(2) 0.6272(17) 0.0224(12) 0.094(5) Uani 1 1 d .
H3 H 0.7546 0.6161 -0.0496 0.113 Uiso 1 1 calc R
C4 C 0.643(2) 0.7039(16) 0.0393(13) 0.090(4) Uani 1 1 d .
H4 H 0.5847 0.7439 -0.0231 0.107 Uiso 1 1 calc R
C5 C 0.6258(17) 0.7248(14) 0.1441(12) 0.080(3) Uani 1 1 d .
C6 C 0.7142(16) 0.6584(13) 0.2330(10) 0.069(3) Uani 1 1 d .
C7 C 0.8980(16) 0.5080(15) 0.3189(11) 0.078(3) Uani 1 1 d .
H7 H 0.8749 0.5351 0.3878 0.093 Uiso 1 1 calc R
C8 C 0.823(2) 0.3571(16) 0.2917(15) 0.112(6) Uani 1 1 d .
H8A H 0.8064 0.3298 0.212 0.169 Uiso 1 1 calc R
H8B H 0.7099 0.3257 0.3021 0.169 Uiso 1 1 calc R
H8C H 0.9051 0.3163 0.3432 0.169 Uiso 1 1 calc R
C9 C 1.097(2) 0.556(2) 0.3492(16) 0.119(6) Uani 1 1 d .
H9A H 1.1527 0.5167 0.4164 0.179 Uiso 1 1 calc R
H9B H 1.1434 0.6559 0.3666 0.179 Uiso 1 1 calc R
H9C H 1.1242 0.5278 0.2841 0.179 Uiso 1 1 calc R
C10 C 0.526(2) 0.8175(17) 0.1654(13) 0.089(4) Uani 1 1 d .
H10 H 0.526 0.8121 0.245 0.107 Uiso 1 1 calc R
C11 C 0.330(2) 0.765(2) 0.0804(15) 0.111(5) Uani 1 1 d .
H11A H 0.2783 0.8374 0.0766 0.166 Uiso 1 1 calc R
H11B H 0.2639 0.6867 0.1074 0.166 Uiso 1 1 calc R
H11C H 0.3264 0.7366 0.004 0.166 Uiso 1 1 calc R
C12 C 0.610(2) 0.9614(16) 0.1570(17) 0.111(6) Uani 1 1 d .
H12A H 0.6022 0.9708 0.0777 0.166 Uiso 1 1 calc R
H12B H 0.7341 0.9915 0.2079 0.166 Uiso 1 1 calc R
H12C H 0.5492 1.0174 0.1797 0.166 Uiso 1 1 calc R
C13 C 0.5604(13) 0.6043(12) 0.3744(10) 0.065(3) Uani 1 1 d .
H13 H 0.4645 0.5271 0.3299 0.078 Uiso 1 1 calc R
C14 C 0.5889(15) 0.6614(13) 0.4800(11) 0.072(3) Uani 1 1 d .
H14 H 0.5164 0.6326 0.524 0.087 Uiso 1 1 calc R
C15 C 0.8142(14) 0.7867(12) 0.4285(8) 0.060(3) Uani 1 1 d .
C16 C 1.1982(16) 1.1853(14) 0.2919(10) 0.072(3) Uani 1 1 d .
C17 C 1.127(2) 1.0833(19) 0.1858(12) 0.097(5) Uani 1 1 d .
Ag1 Ag 1.00900(11) 0.94110(10) 0.40278(8) 0.0721(5) Uani 1 1 d .
F1 F 1.0604(13) 0.9516(10) 0.1985(7) 0.108(3) Uani 1 1 d .
F2 F 1.0033(13) 1.1124(12) 0.1002(7) 0.118(3) Uani 1 1 d .
F3 F 1.2548(12) 1.0882(10) 0.1455(8) 0.105(3) Uani 1 1 d .
N1 N 0.6974(12) 0.6797(10) 0.3438(8) 0.066(2) Uani 1 1 d .
N2 N 0.7448(11) 0.7704(10) 0.5121(8) 0.063(2) Uani 1 1 d .
N3 N 1.1819(13) 1.1343(11) 0.3858(8) 0.069(2) Uani 1 1 d .
O1 O 1.2651(13) 1.3036(11) 0.2794(8) 0.093(3) Uani 1 1 d .

loop_
_atom_site_aniso_label
_atom_site_aniso_U_11
_atom_site_aniso_U_22
_atom_site_aniso_U_33
_atom_site_aniso_U_23
_atom_site_aniso_U_13
_atom_site_aniso_U_12
Cl1 0.099(3) 0.176(6) 0.125(4) 0.040(4) 0.045(3) 0.066(3)
C20 0.099(3) 0.176(6) 0.125(4) 0.040(4) 0.045(3) 0.066(3)
C1 0.070(7) 0.107(10) 0.061(7) 0.004(7) 0.024(6) 0.023(7)
C2 0.065(7) 0.109(11) 0.064(8) -0.003(7) 0.013(6) 0.013(7)
C3 0.089(10) 0.110(11) 0.067(8) 0.004(7) 0.033(7) 0.004(8)
C4 0.088(9) 0.101(10) 0.077(9) 0.018(8) 0.030(7) 0.026(8)
C5 0.071(8) 0.082(8) 0.073(8) 0.008(6) 0.024(6) 0.009(6)
C6 0.062(6) 0.075(7) 0.059(7) 0.002(5) 0.014(5) 0.015(6)
C7 0.058(7) 0.107(10) 0.064(7) 0.011(7) 0.012(5) 0.031(7)
C8 0.116(14) 0.095(12) 0.116(13) 0.039(10) 0.024(10) 0.039(10)
C9 0.072(9) 0.151(17) 0.123(14) 0.024(12) 0.016(9) 0.041(11)
C10 0.090(10) 0.105(11) 0.083(9) 0.027(8) 0.025(8) 0.051(9)
C11 0.086(10) 0.129(14) 0.112(13) 0.021(11) 0.023(9) 0.043(10)
C12 0.084(10) 0.088(11) 0.133(15) 0.014(10) 0.008(10) 0.024(8)
C13 0.044(5) 0.075(7) 0.074(7) 0.024(6) 0.022(5) 0.012(5)
C14 0.056(6) 0.086(8) 0.081(8) 0.033(7) 0.036(6) 0.017(6)
C15 0.057(6) 0.081(7) 0.041(5) 0.011(5) 0.022(4) 0.019(5)
C16 0.067(7) 0.076(8) 0.061(7) 0.000(6) 0.023(6) 0.008(6)
C17 0.106(11) 0.129(13) 0.054(7) 0.011(7) 0.046(8) 0.016(10)
Ag1 0.0598(6) 0.0805(7) 0.0738(7) 0.0054(4) 0.0357(4) 0.0068(4)
F1 0.128(7) 0.101(6) 0.085(5) -0.007(5) 0.059(5) 0.001(5)
F2 0.106(7) 0.152(8) 0.075(6) -0.006(5) 0.009(5) 0.041(6)
F3 0.104(6) 0.130(7) 0.096(6) 0.003(5) 0.061(5) 0.032(5)
N1 0.054(5) 0.071(6) 0.068(6) 0.006(4) 0.024(4) 0.012(4)
N2 0.048(4) 0.069(6) 0.064(5) 0.008(4) 0.024(4) 0.006(4)
N3 0.060(5) 0.087(7) 0.058(5) 0.015(5) 0.027(4) 0.016(5)
O1 0.085(6) 0.095(7) 0.079(6) 0.010(5) 0.024(5) 0.008(5)

loop_
_atom_type_symbol
_atom_type_description
_atom_type_scat_dispersion_real
_atom_type_scat_dispersion_imag
_atom_type_scat_source
C C 0.0181 0.0091 'International Tables Vol C Tables 4.2.6.8 and 6.1.1.4'
H H 0 0 'International Tables Vol C Tables 4.2.6.8 and 6.1.1.4'
Ag Ag 0.1306 4.282 'International Tables Vol C Tables 4.2.6.8 and 6.1.1.4'
Cl Cl 0.3639 0.7018 'International Tables Vol C Tables 4.2.6.8 and 6.1.1.4'
F F 0.0727 0.0534 'International Tables Vol C Tables 4.2.6.8 and 6.1.1.4'
N N 0.0311 0.018 'International Tables Vol C Tables 4.2.6.8 and 6.1.1.4'
O O 0.0492 0.0322 'International Tables Vol C Tables 4.2.6.8 and 6.1.1.4'

loop_
_geom_angle_atom_site_label_1
_geom_angle_atom_site_label_2
_geom_angle_atom_site_label_3
_geom_angle
_geom_angle_site_symmetry_1
_geom_angle_site_symmetry_3
C20 Cl1 C20 73.3(13) . 2_656
Cl1 C20 Cl1 106.7(13) . 2_656
C6 C1 C2 117.8(14) . .
C6 C1 C7 121.0(12) . .
C2 C1 C7 121.0(13) . .
C1 C2 C3 122.4(15) . .
C4 C3 C2 118.1(14) . .
C3 C4 C5 122.5(15) . .
C4 C5 C6 115.4(14) . .
C4 C5 C10 122.6(14) . .
C6 C5 C10 122.0(13) . .
C1 C6 C5 123.8(12) . .
C1 C6 N1 120.2(11) . .
C5 C6 N1 116.0(11) . .
C8 C7 C9 111.0(14) . .
C8 C7 C1 113.2(11) . .
C9 C7 C1 109.3(13) . .
C12 C10 C5 112.8(14) . .
C12 C10 C11 110.5(13) . .
C5 C10 C11 109.9(13) . .
C14 C13 N1 106.6(10) . .
C13 C14 N2 106.8(10) . .
N2 C15 N1 102.7(9) . .
N2 C15 Ag1 133.4(8) . .
N1 C15 Ag1 122.9(7) . .
O1 C16 N3 129.5(12) . .
O1 C16 C17 115.0(12) . .
N3 C16 C17 115.5(12) . .
F3 C17 F2 104.8(11) . .
F3 C17 F1 105.7(14) . .
F2 C17 F1 107.6(14) . .
F3 C17 C16 109.9(13) . .
F2 C17 C16 111.9(15) . .
F1 C17 C16 116.2(11) . .
C15 Ag1 N3 166.3(4) . .
C15 Ag1 Ag1 79.2(3) . 2_776
N3 Ag1 Ag1 90.6(3) . 2_776
C13 N1 C15 111.7(10) . .
C13 N1 C6 125.2(10) . .
C15 N1 C6 122.9(9) . .
C15 N2 C14 112.1(10) . .
C15 N2 N3 121.8(9) . 2_776
C14 N2 N3 125.8(9) . 2_776
C16 N3 N2 115.9(10) . 2_776
C16 N3 Ag1 129.9(8) . .
N2 N3 Ag1 112.4(6) 2_776 .

loop_
_geom_bond_atom_site_label_1
_geom_bond_atom_site_label_2
_geom_bond_distance
_geom_bond_site_symmetry_2
Cl1 C20 1.813(12) .
Cl1 C20 1.84(4) 2_656
C20 Cl1 1.84(4) 2_656
C1 C6 1.349(19) .
C1 C2 1.371(18) .
C1 C7 1.565(19) .
C2 C3 1.39(2) .
C3 C4 1.38(2) .
C4 C5 1.39(2) .
C5 C6 1.433(19) .
C5 C10 1.53(2) .
C6 N1 1.459(16) .
C7 C8 1.49(2) .
C7 C9 1.528(18) .
C10 C12 1.48(2) .
C10 C11 1.56(2) .
C13 C14 1.349(18) .
C13 N1 1.379(13) .
C14 N2 1.390(14) .
C15 N2 1.357(13) .
C15 N1 1.387(14) .
C15 Ag1 2.058(11) .
C16 O1 1.229(15) .
C16 N3 1.332(15) .
C16 C17 1.504(19) .
C17 F3 1.336(16) .
C17 F2 1.337(18) .
C17 F1 1.352(18) .
Ag1 N3 2.172(10) .
Ag1 Ag1 2.771(2) 2_776
N2 N3 1.428(14) 2_776
N3 N2 1.428(14) 2_776

loop_
_geom_torsion_atom_site_label_1
_geom_torsion_atom_site_label_2
_geom_torsion_atom_site_label_3
_geom_torsion_atom_site_label_4
_geom_torsion
_geom_torsion_site_symmetry_1
_geom_torsion_site_symmetry_4
C20 Cl1 C20 Cl1 0 2_656 2_656
C6 C1 C2 C3 1(2) . .
C7 C1 C2 C3 177.1(13) . .
C1 C2 C3 C4 -1(2) . .
C2 C3 C4 C5 1(2) . .
C3 C4 C5 C6 -2(2) . .
C3 C4 C5 C10 175.8(14) . .
C2 C1 C6 C5 -1(2) . .
C7 C1 C6 C5 -177.3(12) . .
C2 C1 C6 N1 -179.7(12) . .
C7 C1 C6 N1 5(2) . .
C4 C5 C6 C1 2(2) . .
C10 C5 C6 C1 -175.8(14) . .
C4 C5 C6 N1 179.9(12) . .
C10 C5 C6 N1 2.5(18) . .
C6 C1 C7 C8 113.9(16) . .
C2 C1 C7 C8 -61.8(19) . .
C6 C1 C7 C9 -121.9(15) . .
C2 C1 C7 C9 62.5(18) . .
C4 C5 C10 C12 -64.2(19) . .
C6 C5 C10 C12 113.0(16) . .
C4 C5 C10 C11 60(2) . .
C6 C5 C10 C11 -123.2(15) . .
N1 C13 C14 N2 -0.6(13) . .
O1 C16 C17 F3 57.1(19) . .
N3 C16 C17 F3 -122.1(14) . .
O1 C16 C17 F2 -59.0(17) . .
N3 C16 C17 F2 121.9(14) . .
O1 C16 C17 F1 176.9(13) . .
N3 C16 C17 F1 -2(2) . .
N2 C15 Ag1 N3 -47(2) . .
N1 C15 Ag1 N3 120.1(15) . .
N2 C15 Ag1 Ag1 -4.8(11) . 2_776
N1 C15 Ag1 Ag1 162.1(10) . 2_776
C14 C13 N1 C15 -0.6(14) . .
C14 C13 N1 C6 -176.3(11) . .
N2 C15 N1 C13 1.6(13) . .
Ag1 C15 N1 C13 -168.6(8) . .
N2 C15 N1 C6 177.4(10) . .
Ag1 C15 N1 C6 7.1(16) . .
C1 C6 N1 C13 -95.9(15) . .
C5 C6 N1 C13 85.7(15) . .
C1 C6 N1 C15 88.9(16) . .
C5 C6 N1 C15 -89.5(14) . .
N1 C15 N2 C14 -1.9(13) . .
Ag1 C15 N2 C14 166.8(9) . .
N1 C15 N2 N3 -175.7(9) . 2_776
Ag1 C15 N2 N3 -7.0(18) . 2_776
C13 C14 N2 C15 1.6(14) . .
C13 C14 N2 N3 175.1(10) . 2_776
O1 C16 N3 N2 -1(2) . 2_776
C17 C16 N3 N2 177.7(11) . 2_776
O1 C16 N3 Ag1 161.9(11) . .
C17 C16 N3 Ag1 -19.1(18) . .
C15 Ag1 N3 C16 -107.1(18) . .
Ag1 Ag1 N3 C16 -148.2(11) 2_776 .
C15 Ag1 N3 N2 56.6(18) . 2_776
Ag1 Ag1 N3 N2 15.6(7) 2_776 2_776
